data_4081463
loop_
_publ_author_name
'Kobayashi, Kyohei'
'Hirotsu, Masakazu'
'Kinoshita, Isamu'

_publ_section_title
;
 Skeletal Modification of Benzothiophene Mediated by Iron Carbonyls:
 Insertion of Terminal Alkynes with Migration of Amino and Alkoxy Groups
;
_journal_issue 18
_journal_name_full Organometallics
_journal_page_first 5030
_journal_paper_doi 10.1021/om400734s
_journal_volume 32
_journal_year 2013
_chemical_formula_moiety 'C22 H12 Fe2 O6 S'
_chemical_formula_sum 'C22 H12 Fe2 O6 S'
_chemical_formula_weight 516.08
_chemical_name_systematic ' ?'
_space_group_IT_number 2
_symmetry_cell_setting triclinic
_symmetry_space_group_name_Hall '-P 1'
_symmetry_space_group_name_H-M 'P -1'
_atom_sites_solution_hydrogens difmap
_atom_sites_solution_primary direct
_atom_sites_solution_secondary difmap
_audit_creation_method SHELXL-97
_cell_angle_alpha 81.675(5)
_cell_angle_beta 78.985(5)
_cell_angle_gamma 76.034(5)
_cell_formula_units_Z 2
_cell_length_a 9.0218(5)
_cell_length_b 9.5348(6)
_cell_length_c 12.4211(8)
_cell_measurement_reflns_used 3941
_cell_measurement_temperature 133
_cell_measurement_theta_max 27.4816
_cell_measurement_theta_min 4.0135
_cell_volume 1012.31(11)
_computing_cell_refinement 'CrystalClear (Rigaku Inc., 2007)'
_computing_data_collection 'CrystalClear (Rigaku Inc., 2007)'
_computing_molecular_graphics 'Ortep-3 for Windows (Farrugia, 1997)'
_computing_publication_material SHELXL97
_computing_structure_refinement 'SHELXL-97 (Sheldrick, 1997)'
_computing_structure_solution 'SIR97 (Altomare <i>et al.</i>,  1999)'
_diffrn_ambient_temperature 133
_diffrn_detector_area_resol_mean 14.6306
_diffrn_measured_fraction_theta_full 0.940
_diffrn_measured_fraction_theta_max 0.919
_diffrn_measurement_details
;
scan:
    Number of images: 360
               Slice: -80.0000 - 100.0000
         Image width: 0.5000
            Exp time: 10.0000
       Rotation axis: Phi
               Omega: 0.0000
                 Chi: 0.0000
                 Phi: 0.0000
                 XTD: 35.3761
              2theta: 9.8079
scan:
    Number of images: 100
               Slice: -30.0000 - 20.0000
         Image width: 0.5000
            Exp time: 10.0000
       Rotation axis: Omega
               Omega: 0.0000
                 Chi: 90.0000
                 Phi: 0.0000
                 XTD: 35.3761
              2theta: 9.8079
scan:
    Number of images: 100
               Slice: -30.0000 - 20.0000
         Image width: 0.5000
            Exp time: 10.0000
       Rotation axis: Omega
               Omega: 0.0000
                 Chi: 90.0000
                 Phi: 90.0000
                 XTD: 35.3761
              2theta: 9.8079
scan:
    Number of images: 100
               Slice: -30.0000 - 20.0000
         Image width: 0.5000
            Exp time: 10.0000
       Rotation axis: Omega
               Omega: 0.0000
                 Chi: 90.0000
                 Phi: 180.0000
                 XTD: 35.3761
              2theta: 9.8079
;
_diffrn_measurement_device 'Mercury70 (2x2 bin mode)'
_diffrn_measurement_device_details 'AFC7: Eulerian 3-circle'
_diffrn_measurement_device_type 'Rigaku/MSC Mercury CCD'
_diffrn_measurement_method '\w or \f'
_diffrn_radiation_detector CCD
_diffrn_radiation_monochromator 'Graphite Monochromator'
_diffrn_radiation_source 'Rotating Anode'
_diffrn_radiation_type MoK\a
_diffrn_radiation_wavelength 0.71075
_diffrn_reflns_av_R_equivalents 0.0192
_diffrn_reflns_av_unetI/netI 0.0299
_diffrn_reflns_limit_h_max 11
_diffrn_reflns_limit_h_min -11
_diffrn_reflns_limit_k_max 12
_diffrn_reflns_limit_k_min -11
_diffrn_reflns_limit_l_max 15
_diffrn_reflns_limit_l_min -16
_diffrn_reflns_number 9526
_diffrn_reflns_theta_full 25.00
_diffrn_reflns_theta_max 27.48
_diffrn_reflns_theta_min 4.01
_diffrn_source_current 120.0000
_diffrn_source_power 5.5200
_diffrn_source_voltage 46.0000
_exptl_absorpt_coefficient_mu 1.574
_exptl_absorpt_correction_T_max 0.7868
_exptl_absorpt_correction_T_min 0.7334
_exptl_absorpt_correction_type multi-scan
_exptl_absorpt_process_details '(Jacobson, 1998)'
_exptl_crystal_colour Red
_exptl_crystal_density_diffrn 1.693
_exptl_crystal_density_method 'not measured'
_exptl_crystal_description Prism
_exptl_crystal_F_000 520
_exptl_crystal_size_max 0.21
_exptl_crystal_size_mid 0.17
_exptl_crystal_size_min 0.16
_refine_diff_density_max 0.431
_refine_diff_density_min -0.414
_refine_diff_density_rms 0.067
_refine_ls_extinction_method none
_refine_ls_goodness_of_fit_ref 1.051
_refine_ls_hydrogen_treatment refall
_refine_ls_matrix_type full
_refine_ls_number_parameters 328
_refine_ls_number_reflns 4270
_refine_ls_number_restraints 0
_refine_ls_restrained_S_all 1.051
_refine_ls_R_factor_all 0.0372
_refine_ls_R_factor_gt 0.0309
_refine_ls_shift/su_max 0.001
_refine_ls_shift/su_mean 0.000
_refine_ls_structure_factor_coef Fsqd
_refine_ls_weighting_details 'calc w=1/[\s^2^(Fo^2^)+(0.0326P)^2^+0.5989P] where P=(Fo^2^+2Fc^2^)/3'
_refine_ls_weighting_scheme calc
_refine_ls_wR_factor_gt 0.0676
_refine_ls_wR_factor_ref 0.0724
_reflns_number_gt 3777
_reflns_number_total 4270
_reflns_threshold_expression >2sigma(I)
_cod_data_source_file om400734s_si_002.cif
_cod_data_source_block 3
_cod_depositor_comments
;
The following automatic conversions were performed:

'_exptl_absorpt_correction_type' value 'Multi-scan' changed to
'multi-scan' according to
/home/saulius/struct/CIF-dictionaries/cif_core.dic dictionary named
'cif_core.dic' version 2.4.2 from 2011-04-26.

Automatic conversion script
Id: cif_fix_values 1891 2012-01-12 08:04:46Z andrius 
;
_cod_original_sg_symbol_H-M P-1
_cod_database_code 4081463

loop_
_symmetry_equiv_pos_as_xyz
'x, y, z'
'-x, -y, -z'

loop_
_atom_site_label
_atom_site_type_symbol
_atom_site_fract_x
_atom_site_fract_y
_atom_site_fract_z
_atom_site_U_iso_or_equiv
_atom_site_adp_type
_atom_site_occupancy
_atom_site_symmetry_multiplicity
_atom_site_calc_flag
C1 C 1.1962(2) 0.2328(2) 0.84422(16) 0.0185(4) Uani 1 1 d
C2 C 1.3379(2) 0.1791(2) 0.88001(18) 0.0224(4) Uani 1 1 d
C3 C 1.4336(3) 0.0534(2) 0.8403(2) 0.0286(5) Uani 1 1 d
C4 C 1.3887(3) -0.0152(2) 0.7658(2) 0.0293(5) Uani 1 1 d
C5 C 1.2483(3) 0.0402(2) 0.72841(18) 0.0247(5) Uani 1 1 d
C6 C 1.1499(2) 0.1660(2) 0.76718(16) 0.0186(4) Uani 1 1 d
C7 C 0.9995(2) 0.2339(2) 0.72969(16) 0.0185(4) Uani 1 1 d
C8 C 0.9886(2) 0.3761(2) 0.66661(16) 0.0190(4) Uani 1 1 d
C9 C 1.1194(2) 0.4426(2) 0.63853(16) 0.0179(4) Uani 1 1 d
C10 C 1.0996(2) 0.5912(2) 0.60339(16) 0.0190(4) Uani 1 1 d
C11 C 0.9380(2) 0.6693(2) 0.62452(17) 0.0218(4) Uani 1 1 d
C12 C 1.2272(2) 0.6702(2) 0.56759(16) 0.0205(4) Uani 1 1 d
C13 C 1.3710(3) 0.6134(3) 0.5985(2) 0.0316(5) Uani 1 1 d
C14 C 1.4912(3) 0.6854(3) 0.5617(2) 0.0376(6) Uani 1 1 d
C15 C 1.4677(3) 0.8135(3) 0.4936(2) 0.0358(6) Uani 1 1 d
C16 C 1.3247(3) 0.8721(3) 0.4637(2) 0.0351(6) Uani 1 1 d
C17 C 1.2032(3) 0.8019(2) 0.50114(18) 0.0269(5) Uani 1 1 d
C18 C 0.8494(2) 0.1571(2) 0.91969(18) 0.0245(5) Uani 1 1 d
C19 C 0.6823(3) 0.3513(2) 0.78911(18) 0.0243(5) Uani 1 1 d
C20 C 0.7226(2) 0.4231(2) 0.97759(19) 0.0251(5) Uani 1 1 d
C21 C 0.7789(3) 0.6382(2) 0.81426(19) 0.0292(5) Uani 1 1 d
C22 C 1.0436(3) 0.6949(2) 0.81471(17) 0.0258(5) Uani 1 1 d
O1 O 0.84873(19) 0.76086(17) 0.57846(13) 0.0319(4) Uani 1 1 d
O2 O 0.8505(2) 0.04052(18) 0.95550(15) 0.0390(4) Uani 1 1 d
O3 O 0.58312(19) 0.3593(2) 0.74275(15) 0.0361(4) Uani 1 1 d
O4 O 0.64593(19) 0.46400(19) 1.05546(14) 0.0347(4) Uani 1 1 d
O5 O 0.6560(2) 0.7067(2) 0.83697(16) 0.0473(5) Uani 1 1 d
O6 O 1.0876(2) 0.78254(19) 0.84434(14) 0.0418(5) Uani 1 1 d
S1 S 1.05858(6) 0.38113(5) 0.90253(4) 0.01681(11) Uani 1 1 d
Fe1 Fe 0.84400(3) 0.33922(3) 0.85801(2) 0.01825(9) Uani 1 1 d
Fe2 Fe 0.97351(3) 0.56106(3) 0.76361(2) 0.01708(9) Uani 1 1 d
H2 H 1.365(3) 0.227(3) 0.9311(19) 0.021(6) Uiso 1 1 d
H3 H 1.523(3) 0.015(3) 0.865(2) 0.033(7) Uiso 1 1 d
H4 H 1.453(3) -0.101(3) 0.737(2) 0.032(7) Uiso 1 1 d
H5 H 1.217(3) -0.009(3) 0.677(2) 0.028(6) Uiso 1 1 d
H7 H 0.955(3) 0.170(3) 0.7006(19) 0.023(6) Uiso 1 1 d
H8 H 0.909(3) 0.411(2) 0.6245(18) 0.017(5) Uiso 1 1 d
H9 H 1.220(3) 0.385(3) 0.6470(18) 0.021(6) Uiso 1 1 d
H13 H 1.392(3) 0.519(3) 0.647(2) 0.044(8) Uiso 1 1 d
H14 H 1.586(4) 0.651(3) 0.583(2) 0.043(8) Uiso 1 1 d
H15 H 1.548(3) 0.861(3) 0.470(2) 0.043(8) Uiso 1 1 d
H16 H 1.304(3) 0.959(3) 0.423(2) 0.044(8) Uiso 1 1 d
H17 H 1.107(3) 0.839(3) 0.483(2) 0.030(7) Uiso 1 1 d

loop_
_atom_site_aniso_label
_atom_site_aniso_U_11
_atom_site_aniso_U_22
_atom_site_aniso_U_33
_atom_site_aniso_U_23
_atom_site_aniso_U_13
_atom_site_aniso_U_12
C1 0.0166(9) 0.0164(9) 0.0200(10) 0.0014(8) 0.0006(8) -0.0035(8)
C2 0.0216(11) 0.0222(10) 0.0232(10) -0.0002(9) -0.0040(9) -0.0054(9)
C3 0.0206(11) 0.0256(11) 0.0343(12) 0.0032(10) -0.0044(10) 0.0014(9)
C4 0.0278(12) 0.0212(11) 0.0319(12) -0.0020(9) 0.0010(10) 0.0027(10)
C5 0.0305(12) 0.0186(10) 0.0237(11) -0.0025(9) 0.0008(9) -0.0067(9)
C6 0.0202(10) 0.0168(9) 0.0179(10) 0.0007(8) 0.0002(8) -0.0061(8)
C7 0.0207(10) 0.0202(9) 0.0163(9) -0.0029(8) -0.0031(8) -0.0072(8)
C8 0.0217(10) 0.0209(10) 0.0156(9) -0.0025(8) -0.0049(8) -0.0051(9)
C9 0.0182(10) 0.0207(10) 0.0138(9) -0.0024(8) -0.0007(8) -0.0036(8)
C10 0.0232(10) 0.0207(10) 0.0137(9) -0.0006(7) -0.0044(8) -0.0054(9)
C11 0.0251(11) 0.0203(10) 0.0213(10) 0.0017(8) -0.0068(8) -0.0072(9)
C12 0.0254(11) 0.0194(9) 0.0161(9) -0.0014(8) -0.0005(8) -0.0063(9)
C13 0.0257(12) 0.0293(12) 0.0391(13) 0.0038(10) -0.0051(10) -0.0088(10)
C14 0.0258(13) 0.0385(14) 0.0499(16) -0.0049(12) -0.0013(12) -0.0130(11)
C15 0.0418(15) 0.0341(13) 0.0343(13) -0.0112(11) 0.0107(12) -0.0225(12)
C16 0.0549(17) 0.0281(12) 0.0247(12) 0.0015(10) -0.0007(11) -0.0205(12)
C17 0.0379(14) 0.0229(11) 0.0214(11) 0.0006(9) -0.0064(10) -0.0098(10)
C18 0.0200(10) 0.0308(12) 0.0223(10) -0.0014(9) -0.0024(9) -0.0064(9)
C19 0.0212(11) 0.0239(10) 0.0267(11) -0.0005(9) -0.0001(9) -0.0071(9)
C20 0.0177(10) 0.0274(11) 0.0307(12) 0.0006(9) -0.0060(9) -0.0065(9)
C21 0.0292(12) 0.0239(11) 0.0286(12) 0.0046(9) -0.0028(10) -0.0005(10)
C22 0.0347(12) 0.0235(10) 0.0184(10) 0.0034(9) -0.0036(9) -0.0083(10)
O1 0.0291(9) 0.0301(8) 0.0330(9) 0.0073(7) -0.0129(7) 0.0000(7)
O2 0.0424(10) 0.0271(9) 0.0438(10) 0.0099(8) -0.0028(8) -0.0116(8)
O3 0.0229(8) 0.0456(10) 0.0431(10) -0.0021(8) -0.0151(8) -0.0076(8)
O4 0.0236(8) 0.0466(10) 0.0327(9) -0.0128(8) 0.0028(7) -0.0061(8)
O5 0.0292(10) 0.0382(10) 0.0565(12) 0.0068(9) 0.0045(9) 0.0109(8)
O6 0.0726(14) 0.0333(9) 0.0296(9) -0.0016(7) -0.0101(9) -0.0305(10)
S1 0.0156(2) 0.0175(2) 0.0167(2) -0.00194(18) -0.00276(18) -0.00232(19)
Fe1 0.01477(15) 0.01988(15) 0.01980(16) 0.00053(12) -0.00287(12) -0.00475(12)
Fe2 0.01767(16) 0.01527(14) 0.01759(15) -0.00042(11) -0.00311(11) -0.00280(12)

loop_
_atom_type_symbol
_atom_type_description
_atom_type_scat_dispersion_real
_atom_type_scat_dispersion_imag
_atom_type_scat_source
C C 0.0033 0.0016 'International Tables Vol C Tables 4.2.6.8 and 6.1.1.4'
H H 0.0000 0.0000 'International Tables Vol C Tables 4.2.6.8 and 6.1.1.4'
O O 0.0106 0.0060 'International Tables Vol C Tables 4.2.6.8 and 6.1.1.4'
S S 0.1246 0.1234 'International Tables Vol C Tables 4.2.6.8 and 6.1.1.4'
Fe Fe 0.3463 0.8444 'International Tables Vol C Tables 4.2.6.8 and 6.1.1.4'

loop_
_geom_angle_atom_site_label_1
_geom_angle_atom_site_label_2
_geom_angle_atom_site_label_3
_geom_angle
C2 C1 C6 121.63(19)
C2 C1 S1 121.44(16)
C6 C1 S1 116.75(15)
C1 C2 C3 118.9(2)
C1 C2 H2 119.1(15)
C3 C2 H2 122.0(15)
C4 C3 C2 120.2(2)
C4 C3 H3 119.5(18)
C2 C3 H3 120.2(18)
C3 C4 C5 120.8(2)
C3 C4 H4 121.7(16)
C5 C4 H4 117.5(16)
C4 C5 C6 120.1(2)
C4 C5 H5 120.3(15)
C6 C5 H5 119.5(15)
C5 C6 C1 118.3(2)
C5 C6 C7 123.5(2)
C1 C6 C7 118.22(18)
C8 C7 C6 116.43(17)
C8 C7 Fe1 87.27(13)
C6 C7 Fe1 109.71(13)
C8 C7 H7 113.6(14)
C6 C7 H7 115.0(14)
Fe1 C7 H7 111.4(14)
C9 C8 C7 121.11(19)
C9 C8 Fe2 65.71(11)
C7 C8 Fe2 115.59(14)
C9 C8 Fe1 124.48(14)
C7 C8 Fe1 57.23(10)
Fe2 C8 Fe1 68.44(6)
C9 C8 H8 116.5(13)
C7 C8 H8 119.4(13)
Fe2 C8 H8 103.4(14)
Fe1 C8 H8 103.0(13)
C10 C9 C8 120.47(19)
C10 C9 Fe2 70.94(12)
C8 C9 Fe2 75.90(12)
C10 C9 H9 120.4(14)
C8 C9 H9 119.0(13)
Fe2 C9 H9 122.9(14)
C9 C10 C11 112.75(18)
C9 C10 C12 125.07(19)
C11 C10 C12 121.26(18)
C9 C10 Fe2 70.32(11)
C11 C10 Fe2 61.87(11)
C12 C10 Fe2 127.77(14)
O1 C11 C10 138.7(2)
O1 C11 Fe2 144.77(18)
C10 C11 Fe2 75.99(12)
C13 C12 C17 119.3(2)
C13 C12 C10 120.67(18)
C17 C12 C10 120.1(2)
C12 C13 C14 120.4(2)
C12 C13 H13 121.4(17)
C14 C13 H13 118.2(17)
C15 C14 C13 120.0(3)
C15 C14 H14 118.1(18)
C13 C14 H14 121.9(18)
C16 C15 C14 120.1(2)
C16 C15 H15 120.3(18)
C14 C15 H15 119.6(18)
C15 C16 C17 120.3(2)
C15 C16 H16 122.0(19)
C17 C16 H16 117.6(19)
C16 C17 C12 119.9(2)
C16 C17 H17 122.0(16)
C12 C17 H17 118.1(16)
O2 C18 Fe1 177.3(2)
O3 C19 Fe1 177.97(19)
O4 C20 Fe1 174.3(2)
O5 C21 Fe2 169.66(19)
O5 C21 Fe1 121.41(17)
Fe2 C21 Fe1 68.48(7)
O6 C22 Fe2 177.94(19)
C1 S1 Fe1 98.69(7)
C1 S1 Fe2 110.76(7)
Fe1 S1 Fe2 71.141(18)
C18 Fe1 C19 95.49(10)
C18 Fe1 C20 94.69(10)
C19 Fe1 C20 93.52(10)
C18 Fe1 C7 82.82(9)
C19 Fe1 C7 91.40(9)
C20 Fe1 C7 174.69(9)
C18 Fe1 S1 101.32(7)
C19 Fe1 S1 161.90(7)
C20 Fe1 S1 91.78(7)
C7 Fe1 S1 84.13(6)
C18 Fe1 C8 118.08(8)
C19 Fe1 C8 84.27(8)
C20 Fe1 C8 147.23(8)
C7 Fe1 C8 35.50(7)
S1 Fe1 C8 81.93(5)
C18 Fe1 Fe2 153.75(7)
C19 Fe1 Fe2 105.84(7)
C20 Fe1 Fe2 99.01(7)
C7 Fe1 Fe2 81.55(5)
S1 Fe1 Fe2 56.183(15)
C8 Fe1 Fe2 51.09(5)
C18 Fe1 C21 164.36(8)
C19 Fe1 C21 84.05(9)
C20 Fe1 C21 69.77(8)
C7 Fe1 C21 112.81(7)
S1 Fe1 C21 81.57(5)
C8 Fe1 C21 77.49(7)
Fe2 Fe1 C21 37.78(5)
C21 Fe2 C22 92.81(11)
C21 Fe2 C11 86.77(10)
C22 Fe2 C11 96.60(9)
C21 Fe2 C9 143.83(10)
C22 Fe2 C9 118.18(9)
C11 Fe2 C9 72.38(8)
C21 Fe2 C10 128.91(9)
C22 Fe2 C10 93.45(9)
C11 Fe2 C10 42.14(9)
C9 Fe2 C10 38.74(7)
C21 Fe2 C8 110.63(10)
C22 Fe2 C8 156.15(9)
C11 Fe2 C8 80.93(8)
C9 Fe2 C8 38.38(8)
C10 Fe2 C8 68.73(7)
C21 Fe2 S1 105.67(7)
C22 Fe2 S1 92.32(7)
C11 Fe2 S1 164.34(7)
C9 Fe2 S1 92.06(6)
C10 Fe2 S1 124.64(6)
C8 Fe2 S1 85.70(5)
C21 Fe2 Fe1 73.74(7)
C22 Fe2 Fe1 134.38(7)
C11 Fe2 Fe1 124.94(6)
C9 Fe2 Fe1 94.06(5)
C10 Fe2 Fe1 129.19(6)
C8 Fe2 Fe1 60.48(5)
S1 Fe2 Fe1 52.676(15)

loop_
_geom_bond_atom_site_label_1
_geom_bond_atom_site_label_2
_geom_bond_distance
C1 C2 1.389(3)
C1 C6 1.397(3)
C1 S1 1.781(2)
C2 C3 1.391(3)
C2 H2 0.93(3)
C3 C4 1.377(4)
C3 H3 0.89(3)
C4 C5 1.389(3)
C4 H4 0.95(3)
C5 C6 1.396(3)
C5 H5 0.96(3)
C6 C7 1.486(3)
C7 C8 1.456(3)
C7 Fe1 2.108(2)
C7 H7 0.95(3)
C8 C9 1.434(3)
C8 Fe2 2.240(2)
C8 Fe1 2.505(2)
C8 H8 0.93(2)
C9 C10 1.399(3)
C9 Fe2 2.105(2)
C9 H9 0.96(2)
C10 C11 1.461(3)
C10 C12 1.489(3)
C10 Fe2 2.1127(19)
C11 O1 1.196(3)
C11 Fe2 1.920(2)
C12 C13 1.384(3)
C12 C17 1.393(3)
C13 C14 1.391(3)
C13 H13 1.00(3)
C14 C15 1.378(4)
C14 H14 0.91(3)
C15 C16 1.375(4)
C15 H15 0.92(3)
C16 C17 1.390(3)
C16 H16 0.90(3)
C17 H17 0.91(3)
C18 O2 1.135(3)
C18 Fe1 1.787(2)
C19 O3 1.135(3)
C19 Fe1 1.800(2)
C20 O4 1.135(3)
C20 Fe1 1.829(2)
C21 O5 1.149(3)
C21 Fe2 1.763(2)
C21 Fe1 2.762(2)
C22 O6 1.138(3)
C22 Fe2 1.791(2)
S1 Fe1 2.2494(6)
S1 Fe2 2.3501(5)
Fe1 Fe2 2.6768(4)

loop_
_geom_torsion_atom_site_label_1
_geom_torsion_atom_site_label_2
_geom_torsion_atom_site_label_3
_geom_torsion_atom_site_label_4
_geom_torsion
C6 C1 C2 C3 -1.9(3)
S1 C1 C2 C3 173.04(16)
C1 C2 C3 C4 0.7(3)
C2 C3 C4 C5 0.6(3)
C3 C4 C5 C6 -0.7(3)
C4 C5 C6 C1 -0.4(3)
C4 C5 C6 C7 178.70(19)
C2 C1 C6 C5 1.7(3)
S1 C1 C6 C5 -173.42(14)
C2 C1 C6 C7 -177.45(17)
S1 C1 C6 C7 7.4(2)
C5 C6 C7 C8 -113.3(2)
C1 C6 C7 C8 65.8(2)
C5 C6 C7 Fe1 149.71(16)
C1 C6 C7 Fe1 -31.2(2)
C6 C7 C8 C9 2.8(3)
Fe1 C7 C8 C9 113.44(18)
C6 C7 C8 Fe2 -73.1(2)
Fe1 C7 C8 Fe2 37.55(13)
C6 C7 C8 Fe1 -110.69(18)
C7 C8 C9 C10 -163.75(19)
Fe2 C8 C9 C10 -57.42(17)
Fe1 C8 C9 C10 -94.4(2)
C7 C8 C9 Fe2 -106.33(18)
Fe1 C8 C9 Fe2 -36.97(13)
C8 C9 C10 C11 13.7(3)
Fe2 C9 C10 C11 -46.15(15)
C8 C9 C10 C12 -177.21(18)
Fe2 C9 C10 C12 122.9(2)
C8 C9 C10 Fe2 59.85(17)
C9 C10 C11 O1 -137.1(3)
C12 C10 C11 O1 53.4(4)
Fe2 C10 C11 O1 172.6(3)
C9 C10 C11 Fe2 50.35(16)
C12 C10 C11 Fe2 -119.21(18)
C9 C10 C12 C13 -20.6(3)
C11 C10 C12 C13 147.6(2)
Fe2 C10 C12 C13 70.8(3)
C9 C10 C12 C17 158.6(2)
C11 C10 C12 C17 -33.2(3)
Fe2 C10 C12 C17 -110.0(2)
C17 C12 C13 C14 -1.4(4)
C10 C12 C13 C14 177.8(2)
C12 C13 C14 C15 -0.4(4)
C13 C14 C15 C16 1.4(4)
C14 C15 C16 C17 -0.6(4)
C15 C16 C17 C12 -1.2(4)
C13 C12 C17 C16 2.1(3)
C10 C12 C17 C16 -177.1(2)
C2 C1 S1 Fe1 -157.74(15)
C6 C1 S1 Fe1 17.40(15)
C2 C1 S1 Fe2 129.22(15)
C6 C1 S1 Fe2 -55.63(15)
O2 C18 Fe1 C19 29(4)
O2 C18 Fe1 C20 123(4)
O2 C18 Fe1 C7 -62(4)
O2 C18 Fe1 S1 -144(4)
O2 C18 Fe1 C8 -57(5)
O2 C18 Fe1 Fe2 -115(4)
O2 C18 Fe1 C21 117(4)
O3 C19 Fe1 C18 -116(6)
O3 C19 Fe1 C20 149(6)
O3 C19 Fe1 C7 -33(6)
O3 C19 Fe1 S1 42(6)
O3 C19 Fe1 C8 2(6)
O3 C19 Fe1 Fe2 49(6)
O3 C19 Fe1 C21 80(6)
O4 C20 Fe1 C18 -7(2)
O4 C20 Fe1 C19 88(2)
O4 C20 Fe1 C7 -69(2)
O4 C20 Fe1 S1 -109(2)
O4 C20 Fe1 C8 173.3(19)
O4 C20 Fe1 Fe2 -165(2)
O4 C20 Fe1 C21 171(2)
C8 C7 Fe1 C18 173.46(14)
C6 C7 Fe1 C18 -69.40(14)
C8 C7 Fe1 C19 78.10(13)
C6 C7 Fe1 C19 -164.76(14)
C8 C7 Fe1 C20 -124.2(9)
C6 C7 Fe1 C20 -7.1(10)
C8 C7 Fe1 S1 -84.31(12)
C6 C7 Fe1 S1 32.83(12)
C6 C7 Fe1 C8 117.14(19)
C8 C7 Fe1 Fe2 -27.70(11)
C6 C7 Fe1 Fe2 89.44(13)
C8 C7 Fe1 C21 -6.03(15)
C6 C7 Fe1 C21 111.11(13)
C1 S1 Fe1 C18 56.13(10)
Fe2 S1 Fe1 C18 165.20(7)
C1 S1 Fe1 C19 -101.7(2)
Fe2 S1 Fe1 C19 7.4(2)
C1 S1 Fe1 C20 151.27(9)
Fe2 S1 Fe1 C20 -99.66(7)
C1 S1 Fe1 C7 -25.32(8)
Fe2 S1 Fe1 C7 83.75(5)
C1 S1 Fe1 C8 -61.03(8)
Fe2 S1 Fe1 C8 48.04(5)
C1 S1 Fe1 Fe2 -109.07(6)
C1 S1 Fe1 C21 -139.48(8)
Fe2 S1 Fe1 C21 -30.41(5)
C9 C8 Fe1 C18 -115.02(18)
C7 C8 Fe1 C18 -7.36(16)
Fe2 C8 Fe1 C18 -151.13(8)
C9 C8 Fe1 C19 151.81(18)
C7 C8 Fe1 C19 -100.53(14)
Fe2 C8 Fe1 C19 115.69(8)
C9 C8 Fe1 C20 64.2(2)
C7 C8 Fe1 C20 171.87(16)
Fe2 C8 Fe1 C20 28.10(17)
C9 C8 Fe1 C7 -107.7(2)
Fe2 C8 Fe1 C7 -143.77(14)
C9 C8 Fe1 S1 -16.45(16)
C7 C8 Fe1 S1 91.21(12)
Fe2 C8 Fe1 S1 -52.56(4)
C9 C8 Fe1 Fe2 36.11(14)
C7 C8 Fe1 Fe2 143.77(14)
C9 C8 Fe1 C21 66.65(17)
C7 C8 Fe1 C21 174.31(14)
Fe2 C8 Fe1 C21 30.54(6)
O5 C21 Fe1 C18 -38.1(5)
Fe2 C21 Fe1 C18 145.3(3)
O5 C21 Fe1 C19 51.0(2)
Fe2 C21 Fe1 C19 -125.62(10)
O5 C21 Fe1 C20 -45.0(2)
Fe2 C21 Fe1 C20 138.41(11)
O5 C21 Fe1 C7 140.0(2)
Fe2 C21 Fe1 C7 -36.61(11)
O5 C21 Fe1 S1 -140.0(2)
Fe2 C21 Fe1 S1 43.35(6)
O5 C21 Fe1 C8 136.4(2)
Fe2 C21 Fe1 C8 -40.19(8)
O5 C21 Fe1 Fe2 176.6(3)
O5 C21 Fe2 C22 60.7(13)
Fe1 C21 Fe2 C22 -135.66(7)
O5 C21 Fe2 C11 -35.8(13)
Fe1 C21 Fe2 C11 127.88(7)
O5 C21 Fe2 C9 -89.6(14)
Fe1 C21 Fe2 C9 74.10(13)
O5 C21 Fe2 C10 -36.0(14)
Fe1 C21 Fe2 C10 127.63(9)
O5 C21 Fe2 C8 -114.8(13)
Fe1 C21 Fe2 C8 48.83(7)
O5 C21 Fe2 S1 153.9(13)
Fe1 C21 Fe2 S1 -42.46(5)
O5 C21 Fe2 Fe1 -163.7(14)
O6 C22 Fe2 C21 -87(6)
O6 C22 Fe2 C11 1(6)
O6 C22 Fe2 C9 74(6)
O6 C22 Fe2 C10 43(6)
O6 C22 Fe2 C8 83(6)
O6 C22 Fe2 S1 168(6)
O6 C22 Fe2 Fe1 -156(6)
O1 C11 Fe2 C21 8.8(3)
C10 C11 Fe2 C21 -179.71(14)
O1 C11 Fe2 C22 -83.7(3)
C10 C11 Fe2 C22 87.84(13)
O1 C11 Fe2 C9 158.8(3)
C10 C11 Fe2 C9 -29.68(11)
O1 C11 Fe2 C10 -171.5(4)
O1 C11 Fe2 C8 120.3(3)
C10 C11 Fe2 C8 -68.21(12)
O1 C11 Fe2 S1 152.0(2)
C10 C11 Fe2 S1 -36.5(3)
O1 C11 Fe2 Fe1 76.4(3)
C10 C11 Fe2 Fe1 -112.13(11)
C10 C9 Fe2 C21 89.74(18)
C8 C9 Fe2 C21 -40.05(19)
C10 C9 Fe2 C22 -56.04(15)
C8 C9 Fe2 C22 174.17(12)
C10 C9 Fe2 C11 32.06(13)
C8 C9 Fe2 C11 -97.73(13)
C8 C9 Fe2 C10 -129.79(18)
C10 C9 Fe2 C8 129.79(18)
C10 C9 Fe2 S1 -149.78(12)
C8 C9 Fe2 S1 80.43(11)
C10 C9 Fe2 Fe1 157.50(11)
C8 C9 Fe2 Fe1 27.71(11)
C9 C10 Fe2 C21 -130.68(15)
C11 C10 Fe2 C21 0.38(18)
C12 C10 Fe2 C21 109.7(2)
C9 C10 Fe2 C22 132.91(14)
C11 C10 Fe2 C22 -96.03(13)
C12 C10 Fe2 C22 13.25(19)
C9 C10 Fe2 C11 -131.06(18)
C12 C10 Fe2 C11 109.3(2)
C11 C10 Fe2 C9 131.06(18)
C12 C10 Fe2 C9 -119.7(2)
C9 C10 Fe2 C8 -30.80(12)
C11 C10 Fe2 C8 100.26(13)
C12 C10 Fe2 C8 -150.5(2)
C9 C10 Fe2 S1 37.69(14)
C11 C10 Fe2 S1 168.75(10)
C12 C10 Fe2 S1 -81.97(18)
C9 C10 Fe2 Fe1 -29.50(15)
C11 C10 Fe2 Fe1 101.55(12)
C12 C10 Fe2 Fe1 -149.17(15)
C9 C8 Fe2 C21 156.06(12)
C7 C8 Fe2 C21 -89.59(17)
Fe1 C8 Fe2 C21 -56.15(9)
C9 C8 Fe2 C22 -12.8(3)
C7 C8 Fe2 C22 101.6(2)
Fe1 C8 Fe2 C22 135.00(19)
C9 C8 Fe2 C11 73.02(13)
C7 C8 Fe2 C11 -172.63(17)
Fe1 C8 Fe2 C11 -139.20(8)
C7 C8 Fe2 C9 114.4(2)
Fe1 C8 Fe2 C9 147.79(13)
C9 C8 Fe2 C10 31.06(12)
C7 C8 Fe2 C10 145.41(17)
Fe1 C8 Fe2 C10 178.85(8)
C9 C8 Fe2 S1 -98.80(11)
C7 C8 Fe2 S1 15.55(15)
Fe1 C8 Fe2 S1 48.99(3)
C9 C8 Fe2 Fe1 -147.79(13)
C7 C8 Fe2 Fe1 -33.44(13)
C1 S1 Fe2 C21 146.94(11)
Fe1 S1 Fe2 C21 54.58(9)
C1 S1 Fe2 C22 -119.49(10)
Fe1 S1 Fe2 C22 148.15(7)
C1 S1 Fe2 C11 5.3(3)
Fe1 S1 Fe2 C11 -87.0(2)
C1 S1 Fe2 C9 -1.18(9)
Fe1 S1 Fe2 C9 -93.54(6)
C1 S1 Fe2 C10 -23.69(10)
Fe1 S1 Fe2 C10 -116.05(7)
C1 S1 Fe2 C8 36.70(9)
Fe1 S1 Fe2 C8 -55.66(6)
C1 S1 Fe2 Fe1 92.36(7)
C18 Fe1 Fe2 C21 -159.68(19)
C19 Fe1 Fe2 C21 57.19(11)
C20 Fe1 Fe2 C21 -39.10(11)
C7 Fe1 Fe2 C21 146.24(10)
S1 Fe1 Fe2 C21 -125.19(9)
C8 Fe1 Fe2 C21 125.94(11)
C18 Fe1 Fe2 C22 -82.0(2)
C19 Fe1 Fe2 C22 134.83(13)
C20 Fe1 Fe2 C22 38.54(13)
C7 Fe1 Fe2 C22 -136.12(12)
S1 Fe1 Fe2 C22 -47.55(11)
C8 Fe1 Fe2 C22 -156.42(13)
C21 Fe1 Fe2 C22 77.64(13)
C18 Fe1 Fe2 C11 126.30(18)
C19 Fe1 Fe2 C11 -16.83(11)
C20 Fe1 Fe2 C11 -113.12(11)
C7 Fe1 Fe2 C11 72.22(10)
S1 Fe1 Fe2 C11 160.80(8)
C8 Fe1 Fe2 C11 51.92(10)
C21 Fe1 Fe2 C11 -74.02(12)
C18 Fe1 Fe2 C9 55.00(18)
C19 Fe1 Fe2 C9 -88.13(10)
C20 Fe1 Fe2 C9 175.58(9)
C7 Fe1 Fe2 C9 0.92(8)
S1 Fe1 Fe2 C9 89.50(6)
C8 Fe1 Fe2 C9 -19.38(8)
C21 Fe1 Fe2 C9 -145.32(10)
C18 Fe1 Fe2 C10 73.00(18)
C19 Fe1 Fe2 C10 -70.13(10)
C20 Fe1 Fe2 C10 -166.42(10)
C7 Fe1 Fe2 C10 18.92(9)
S1 Fe1 Fe2 C10 107.49(8)
C8 Fe1 Fe2 C10 -1.38(9)
C21 Fe1 Fe2 C10 -127.32(11)
C18 Fe1 Fe2 C8 74.38(18)
C19 Fe1 Fe2 C8 -68.75(10)
C20 Fe1 Fe2 C8 -165.04(9)
C7 Fe1 Fe2 C8 20.30(9)
S1 Fe1 Fe2 C8 108.87(7)
C21 Fe1 Fe2 C8 -125.94(11)
C18 Fe1 Fe2 S1 -34.50(17)
C19 Fe1 Fe2 S1 -177.62(8)
C20 Fe1 Fe2 S1 86.08(7)
C7 Fe1 Fe2 S1 -88.57(6)
C8 Fe1 Fe2 S1 -108.87(7)
C21 Fe1 Fe2 S1 125.19(9)
